data_7160138
loop_
_publ_author_name
'Barranco, Stefano'
'Pagnanini, Alessio'
'Cuccu, Federico'
'Caboni, Pierluigi'
'Guillot, R&#xe9;gis'
'Aitken, David J.'
'Frongia, Angelo'

_publ_section_title
;
 Substrate-dependent regiodivergence in [3 + 2] annulation reactions of
 2-(phenacylethylidene)cyclobutanones with thioureas.
;
_journal_issue 39
_journal_name_full 'Organic &amp; biomolecular chemistry'
_journal_page_first 8048
_journal_page_last 8053
_journal_paper_doi 10.1039/d4ob01103a
_journal_volume 22
_journal_year 2024
_chemical_formula_moiety 'C20 H20 N2 O2 S'
_chemical_formula_sum 'C20 H20 N2 O2 S'
_chemical_formula_weight 352.44
_space_group_crystal_system triclinic
_space_group_IT_number 2
_space_group_name_Hall '-P 1'
_space_group_name_H-M_alt 'P -1'
_atom_sites_solution_hydrogens geom
_atom_sites_solution_primary difmap
_audit_creation_method SHELXL-2019/3
_audit_update_record
;
2024-06-10 deposited with the CCDC.	2024-09-06 downloaded from the CCDC.
;
_cell_angle_alpha 99.849(8)
_cell_angle_beta 101.129(8)
_cell_angle_gamma 117.442(8)
_cell_formula_units_Z 4
_cell_length_a 11.754(3)
_cell_length_b 11.915(3)
_cell_length_c 15.389(4)
_cell_measurement_reflns_used 9870
_cell_measurement_temperature 200(1)
_cell_measurement_theta_max 28.34
_cell_measurement_theta_min 2.44
_cell_volume 1791.1(8)
_computing_cell_refinement 'Bruker SAINT'
_computing_data_collection 'Bruker APEX2'
_computing_data_reduction 'Bruker SAINT'
_computing_structure_refinement 'SHELXL-2019/2 (Sheldrick, 2019)'
_computing_structure_solution 'SHELXS-97 (Sheldrick 2008)'
_diffrn_ambient_temperature 200(1)
_diffrn_measured_fraction_theta_full 0.997
_diffrn_measured_fraction_theta_max 0.995
_diffrn_measurement_device_type 'Bruker VENTURE PHOTONIII c7'
_diffrn_measurement_method '\f and \w scans'
_diffrn_radiation_type MoK\a
_diffrn_radiation_wavelength 0.71073
_diffrn_reflns_av_R_equivalents 0.1082
_diffrn_reflns_av_unetI/netI 0.0573
_diffrn_reflns_Laue_measured_fraction_full 0.997
_diffrn_reflns_Laue_measured_fraction_max 0.995
_diffrn_reflns_limit_h_max 17
_diffrn_reflns_limit_h_min -17
_diffrn_reflns_limit_k_max 17
_diffrn_reflns_limit_k_min -17
_diffrn_reflns_limit_l_max 22
_diffrn_reflns_limit_l_min -22
_diffrn_reflns_number 137955
_diffrn_reflns_point_group_measured_fraction_full 0.997
_diffrn_reflns_point_group_measured_fraction_max 0.995
_diffrn_reflns_theta_full 25.000
_diffrn_reflns_theta_max 31.039
_diffrn_reflns_theta_min 2.014
_exptl_absorpt_coefficient_mu 0.196
_exptl_absorpt_correction_T_max 0.9462
_exptl_absorpt_correction_T_min 0.8814
_exptl_absorpt_correction_type multi-scan
_exptl_absorpt_process_details 'Bruker APEX4'
_exptl_crystal_colour colorless
_exptl_crystal_density_diffrn 1.307
_exptl_crystal_description block
_exptl_crystal_F_000 744
_exptl_crystal_size_max 0.070
_exptl_crystal_size_mid 0.040
_exptl_crystal_size_min 0.040
_refine_diff_density_max 0.351
_refine_diff_density_min -0.257
_refine_diff_density_rms 0.048
_refine_ls_extinction_method none
_refine_ls_goodness_of_fit_ref 1.028
_refine_ls_hydrogen_treatment constr
_refine_ls_matrix_type full
_refine_ls_number_parameters 455
_refine_ls_number_reflns 11402
_refine_ls_number_restraints 0
_refine_ls_restrained_S_all 1.028
_refine_ls_R_factor_all 0.0909
_refine_ls_R_factor_gt 0.0495
_refine_ls_shift/su_max 0.000
_refine_ls_shift/su_mean 0.000
_refine_ls_structure_factor_coef Fsqd
_refine_ls_weighting_details 'w=1/[\s^2^(Fo^2^)+(0.0644P)^2^+0.2251P] where P=(Fo^2^+2Fc^2^)/3'
_refine_ls_weighting_scheme calc
_refine_ls_wR_factor_gt 0.1206
_refine_ls_wR_factor_ref 0.1402
_reflns_Friedel_coverage 0.000
_reflns_number_gt 7095
_reflns_number_total 11402
_reflns_threshold_expression 'I > 2\s(I)'
_cod_data_source_file d4ob01103a2.cif
_cod_data_source_block 6e
_cod_depositor_comments 'Adding full bibliography for 7160135--7160138.cif.'
_cod_original_cell_volume 1791.1(7)
_cod_database_code 7160138
_shelx_space_group_comment
;
The symmetry employed for this shelxl refinement is uniquely defined
by the following loop, which should always be used as a source of
symmetry information in preference to the above space-group names.
They are only intended as comments.
;
_shelx_estimated_absorpt_t_min 0.987
_shelx_estimated_absorpt_t_max 0.992

loop_
_space_group_symop_operation_xyz
'x, y, z'
'-x, -y, -z'

loop_
_atom_site_label
_atom_site_type_symbol
_atom_site_fract_x
_atom_site_fract_y
_atom_site_fract_z
_atom_site_U_iso_or_equiv
_atom_site_adp_type
_atom_site_occupancy
_atom_site_site_symmetry_order
_atom_site_calc_flag
_atom_site_refinement_flags_posn
_atom_site_refinement_flags_adp
_atom_site_refinement_flags_occupancy
_atom_site_disorder_assembly
_atom_site_disorder_group
S1 S -0.09047(4) 0.03371(5) 0.27813(3) 0.04030(12) Uani 1 1 d . . . . .
S2 S 0.71504(4) 0.45745(5) 0.71345(3) 0.04029(12) Uani 1 1 d . . . . .
O1 O 0.00506(15) -0.07738(14) 0.13880(9) 0.0525(3) Uani 1 1 d . . . . .
O2 O 0.26733(12) 0.28483(12) 0.43565(9) 0.0419(3) Uani 1 1 d . . . . .
H200 H 0.325762 0.292747 0.481310 0.063 Uiso 1 1 calc R U . . .
O3 O 1.00596(15) 0.62628(14) 0.83482(10) 0.0599(4) Uani 1 1 d . . . . .
O4 O 0.76462(13) 0.20672(12) 0.56823(8) 0.0422(3) Uani 1 1 d . . . . .
H400 H 0.786777 0.188901 0.521298 0.063 Uiso 1 1 calc R U . . .
N1 N 0.04841(13) 0.19130(14) 0.44558(9) 0.0359(3) Uani 1 1 d . . . . .
N2 N -0.17523(13) 0.13883(14) 0.40364(9) 0.0332(3) Uani 1 1 d . . . . .
N3 N 0.62085(14) 0.29113(17) 0.54934(11) 0.0516(4) Uani 1 1 d . . . . .
N4 N 0.46230(13) 0.33093(15) 0.59370(10) 0.0396(3) Uani 1 1 d . . . . .
C1 C 0.18231(17) 0.05844(18) 0.08728(11) 0.0374(4) Uani 1 1 d . . . . .
C2 C 0.28706(19) 0.1843(2) 0.09686(13) 0.0457(4) Uani 1 1 d . . . . .
H2 H 0.310574 0.257166 0.147584 0.055 Uiso 1 1 calc R U . . .
C3 C 0.3571(2) 0.2039(2) 0.03283(14) 0.0531(5) Uani 1 1 d . . . . .
H3 H 0.427655 0.290088 0.038979 0.064 Uiso 1 1 calc R U . . .
C4 C 0.3236(2) 0.0968(2) -0.04040(14) 0.0561(5) Uani 1 1 d . . . . .
H4 H 0.372184 0.109683 -0.083999 0.067 Uiso 1 1 calc R U . . .
C5 C 0.2206(2) -0.0279(2) -0.05025(13) 0.0508(5) Uani 1 1 d . . . . .
H5 H 0.198685 -0.100525 -0.100523 0.061 Uiso 1 1 calc R U . . .
C6 C 0.14895(19) -0.0483(2) 0.01202(12) 0.0438(4) Uani 1 1 d . . . . .
H6 H 0.076978 -0.134518 0.004197 0.053 Uiso 1 1 calc R U . . .
C7 C 0.10590(18) 0.03110(18) 0.15491(12) 0.0384(4) Uani 1 1 d . . . . .
C8 C 0.15547(18) 0.13705(18) 0.24588(12) 0.0402(4) Uani 1 1 d . . . . .
H8A H 0.253984 0.176958 0.273289 0.048 Uiso 1 1 calc R U . . .
H8B H 0.138366 0.207919 0.234219 0.048 Uiso 1 1 calc R U . . .
C9 C 0.08539(15) 0.07996(16) 0.31329(10) 0.0318(3) Uani 1 1 d . . . . .
C10 C -0.07689(15) 0.13018(15) 0.38431(10) 0.0289(3) Uani 1 1 d . . . . .
C11 C 0.14785(15) 0.16646(16) 0.41708(10) 0.0300(3) Uani 1 1 d . . . . .
C12 C 0.1117(2) -0.0263(2) 0.34345(13) 0.0505(5) Uani 1 1 d . . . . .
H12A H 0.028917 -0.114064 0.326781 0.061 Uiso 1 1 calc R U . . .
H12B H 0.182629 -0.034610 0.322382 0.061 Uiso 1 1 calc R U . . .
C13 C 0.16077(18) 0.05457(19) 0.44675(12) 0.0417(4) Uani 1 1 d . . . . .
H13A H 0.098872 0.011839 0.481661 0.050 Uiso 1 1 calc R U . . .
H13B H 0.254454 0.081153 0.479994 0.050 Uiso 1 1 calc R U . . .
C14 C -0.29905(15) 0.08061(16) 0.33073(11) 0.0327(3) Uani 1 1 d . . . . .
C15 C -0.41392(18) -0.02668(18) 0.33461(14) 0.0465(4) Uani 1 1 d . . . . .
H15 H -0.407878 -0.066242 0.382612 0.056 Uiso 1 1 calc R U . . .
C16 C -0.5370(2) -0.0761(2) 0.26888(17) 0.0625(6) Uani 1 1 d . . . . .
H16 H -0.615089 -0.149591 0.272007 0.075 Uiso 1 1 calc R U . . .
C17 C -0.5475(2) -0.0199(2) 0.19888(15) 0.0620(6) Uani 1 1 d . . . . .
H17 H -0.632536 -0.054157 0.154023 0.074 Uiso 1 1 calc R U . . .
C18 C -0.4347(2) 0.0858(2) 0.19439(13) 0.0540(5) Uani 1 1 d . . . . .
H18 H -0.441640 0.124503 0.146016 0.065 Uiso 1 1 calc R U . . .
C19 C -0.31010(18) 0.13686(18) 0.25990(12) 0.0414(4) Uani 1 1 d . . . . .
H19 H -0.232423 0.210298 0.256260 0.050 Uiso 1 1 calc R U . . .
C20 C 0.08360(18) 0.2688(2) 0.54030(12) 0.0479(5) Uani 1 1 d . . . . .
H20A H 0.137346 0.245639 0.582502 0.072 Uiso 1 1 calc R U . . .
H20B H 0.001075 0.249777 0.556216 0.072 Uiso 1 1 calc R U . . .
H20C H 0.136161 0.363301 0.546185 0.072 Uiso 1 1 calc R U . . .
C21 C 1.09901(16) 0.51347(18) 0.90584(12) 0.0390(4) Uani 1 1 d . . . . .
C22 C 1.08949(18) 0.39365(19) 0.90842(13) 0.0441(4) Uani 1 1 d . . . . .
H22 H 1.021136 0.314345 0.861509 0.053 Uiso 1 1 calc R U . . .
C23 C 1.1791(2) 0.3887(2) 0.97902(13) 0.0505(5) Uani 1 1 d . . . . .
H23 H 1.170922 0.306072 0.980745 0.061 Uiso 1 1 calc R U . . .
C24 C 1.2794(2) 0.5032(2) 1.04631(13) 0.0559(5) Uani 1 1 d . . . . .
H24 H 1.341871 0.499819 1.093728 0.067 Uiso 1 1 calc R U . . .
C25 C 1.2897(2) 0.6231(2) 1.04513(14) 0.0601(6) Uani 1 1 d . . . . .
H25 H 1.358803 0.702026 1.092056 0.072 Uiso 1 1 calc R U . . .
C26 C 1.1996(2) 0.6287(2) 0.97571(13) 0.0517(5) Uani 1 1 d . . . . .
H26 H 1.206413 0.711237 0.975668 0.062 Uiso 1 1 calc R U . . .
C27 C 1.00820(16) 0.52449(18) 0.82958(12) 0.0405(4) Uani 1 1 d . . . . .
C28 C 0.92146(17) 0.40615(18) 0.74357(13) 0.0438(4) Uani 1 1 d . . . . .
H28A H 0.980433 0.382928 0.716452 0.053 Uiso 1 1 calc R U . . .
H28B H 0.861130 0.329449 0.761584 0.053 Uiso 1 1 calc R U . . .
C29 C 0.83673(15) 0.43092(16) 0.67066(11) 0.0330(3) Uani 1 1 d . . . . .
C30 C 0.58261(15) 0.35062(16) 0.61065(11) 0.0324(3) Uani 1 1 d . . . . .
C31 C 0.75943(14) 0.32189(16) 0.57460(11) 0.0306(3) Uani 1 1 d . . . . .
C32 C 0.9129(2) 0.5297(2) 0.62028(15) 0.0557(5) Uani 1 1 d . . . . .
H32A H 0.888475 0.598774 0.619401 0.067 Uiso 1 1 calc R U . . .
H32B H 1.011976 0.570022 0.643247 0.067 Uiso 1 1 calc R U . . .
C33 C 0.8460(2) 0.4193(2) 0.52891(14) 0.0495(5) Uani 1 1 d . . . . .
H33A H 0.909058 0.396762 0.507238 0.059 Uiso 1 1 calc R U . . .
H33B H 0.793041 0.434668 0.478996 0.059 Uiso 1 1 calc R U . . .
C34 C 0.43215(15) 0.39767(18) 0.66311(12) 0.0386(4) Uani 1 1 d . . . . .
C35 C 0.4431(2) 0.5174(2) 0.66260(16) 0.0577(5) Uani 1 1 d . . . . .
H35 H 0.479701 0.560261 0.619781 0.069 Uiso 1 1 calc R U . . .
C36 C 0.4003(2) 0.5755(3) 0.7251(2) 0.0778(8) Uani 1 1 d . . . . .
H36 H 0.407874 0.658341 0.724749 0.093 Uiso 1 1 calc R U . . .
C37 C 0.3474(2) 0.5142(3) 0.78695(19) 0.0860(10) Uani 1 1 d . . . . .
H37 H 0.318086 0.554109 0.829341 0.103 Uiso 1 1 calc R U . . .
C38 C 0.3372(3) 0.3958(3) 0.78739(18) 0.0819(8) Uani 1 1 d . . . . .
H38 H 0.300447 0.353209 0.830292 0.098 Uiso 1 1 calc R U . . .
C39 C 0.3796(2) 0.3368(3) 0.72618(15) 0.0597(6) Uani 1 1 d . . . . .
H39 H 0.372651 0.254501 0.727440 0.072 Uiso 1 1 calc R U . . .
C40 C 0.52870(19) 0.2013(2) 0.45814(14) 0.0643(7) Uani 1 1 d . . . . .
H40A H 0.579922 0.204561 0.414412 0.097 Uiso 1 1 calc R U . . .
H40B H 0.463592 0.227977 0.436471 0.097 Uiso 1 1 calc R U . . .
H40C H 0.480566 0.110775 0.462140 0.097 Uiso 1 1 calc R U . . .

loop_
_atom_site_aniso_label
_atom_site_aniso_U_11
_atom_site_aniso_U_22
_atom_site_aniso_U_33
_atom_site_aniso_U_23
_atom_site_aniso_U_13
_atom_site_aniso_U_12
S1 0.03165(19) 0.0485(3) 0.0300(2) -0.00367(17) 0.00580(15) 0.01874(18)
S2 0.03319(19) 0.0504(3) 0.0321(2) -0.00188(17) 0.00475(16) 0.02419(19)
O1 0.0609(8) 0.0444(8) 0.0439(8) 0.0043(6) 0.0230(6) 0.0207(7)
O2 0.0335(6) 0.0420(7) 0.0396(7) 0.0100(5) 0.0092(5) 0.0126(5)
O3 0.0610(9) 0.0420(8) 0.0604(9) -0.0004(6) -0.0057(7) 0.0281(7)
O4 0.0579(8) 0.0439(7) 0.0346(6) 0.0114(5) 0.0144(6) 0.0336(6)
N1 0.0309(6) 0.0500(8) 0.0251(6) 0.0009(6) 0.0044(5) 0.0245(6)
N2 0.0295(6) 0.0400(7) 0.0272(6) 0.0028(5) 0.0038(5) 0.0198(6)
N3 0.0312(7) 0.0699(11) 0.0407(8) -0.0141(7) 0.0035(6) 0.0289(7)
N4 0.0301(6) 0.0481(9) 0.0358(7) -0.0018(6) 0.0075(5) 0.0221(6)
C1 0.0406(8) 0.0497(10) 0.0292(8) 0.0104(7) 0.0107(6) 0.0292(8)
C2 0.0480(10) 0.0535(12) 0.0360(9) 0.0098(8) 0.0146(8) 0.0268(9)
C3 0.0480(10) 0.0629(13) 0.0443(11) 0.0155(9) 0.0187(9) 0.0237(10)
C4 0.0586(12) 0.0853(17) 0.0346(10) 0.0157(10) 0.0201(9) 0.0432(12)
C5 0.0635(12) 0.0669(14) 0.0309(9) 0.0100(8) 0.0154(8) 0.0416(11)
C6 0.0498(10) 0.0546(11) 0.0314(8) 0.0079(8) 0.0094(7) 0.0328(9)
C7 0.0414(9) 0.0432(10) 0.0329(8) 0.0083(7) 0.0114(7) 0.0243(8)
C8 0.0403(8) 0.0429(10) 0.0341(9) 0.0073(7) 0.0147(7) 0.0189(8)
C9 0.0325(7) 0.0340(8) 0.0298(7) 0.0087(6) 0.0099(6) 0.0179(6)
C10 0.0308(7) 0.0307(8) 0.0252(7) 0.0066(6) 0.0062(5) 0.0173(6)
C11 0.0277(7) 0.0348(8) 0.0282(7) 0.0083(6) 0.0081(5) 0.0171(6)
C12 0.0704(13) 0.0501(12) 0.0473(11) 0.0181(9) 0.0194(9) 0.0419(11)
C13 0.0442(9) 0.0555(11) 0.0408(9) 0.0258(8) 0.0169(7) 0.0322(9)
C14 0.0318(7) 0.0339(8) 0.0305(7) 0.0007(6) 0.0042(6) 0.0203(7)
C15 0.0396(9) 0.0366(10) 0.0496(11) 0.0069(8) 0.0025(8) 0.0151(8)
C16 0.0349(9) 0.0466(12) 0.0732(15) -0.0012(10) -0.0049(9) 0.0100(9)
C17 0.0435(10) 0.0594(13) 0.0600(13) -0.0111(10) -0.0165(9) 0.0305(10)
C18 0.0649(13) 0.0628(13) 0.0371(10) 0.0032(9) -0.0039(9) 0.0462(12)
C19 0.0449(9) 0.0447(10) 0.0352(9) 0.0075(7) 0.0063(7) 0.0271(8)
C20 0.0356(8) 0.0679(13) 0.0294(8) -0.0048(8) 0.0038(7) 0.0269(9)
C21 0.0319(7) 0.0419(10) 0.0351(8) 0.0019(7) 0.0077(6) 0.0170(7)
C22 0.0380(9) 0.0457(11) 0.0399(9) 0.0061(8) 0.0069(7) 0.0189(8)
C23 0.0543(11) 0.0556(12) 0.0414(10) 0.0136(9) 0.0099(9) 0.0301(10)
C24 0.0569(12) 0.0709(14) 0.0333(9) 0.0050(9) 0.0032(8) 0.0353(11)
C25 0.0571(12) 0.0588(13) 0.0389(10) -0.0088(9) -0.0049(9) 0.0250(10)
C26 0.0513(11) 0.0465(11) 0.0426(10) -0.0023(8) 0.0023(8) 0.0236(9)
C27 0.0310(8) 0.0373(9) 0.0412(9) 0.0015(7) 0.0051(7) 0.0139(7)
C28 0.0346(8) 0.0419(10) 0.0451(10) -0.0007(7) -0.0019(7) 0.0218(8)
C29 0.0273(7) 0.0330(8) 0.0358(8) 0.0065(6) 0.0105(6) 0.0141(6)
C30 0.0294(7) 0.0352(8) 0.0307(8) 0.0039(6) 0.0083(6) 0.0175(6)
C31 0.0277(7) 0.0362(8) 0.0328(8) 0.0114(6) 0.0123(6) 0.0187(6)
C32 0.0537(11) 0.0429(11) 0.0587(13) 0.0129(9) 0.0289(10) 0.0119(9)
C33 0.0528(11) 0.0485(12) 0.0474(11) 0.0218(9) 0.0209(9) 0.0216(9)
C34 0.0270(7) 0.0480(10) 0.0338(8) -0.0034(7) 0.0055(6) 0.0204(7)
C35 0.0526(11) 0.0447(12) 0.0682(14) 0.0009(10) 0.0209(10) 0.0234(10)
C36 0.0620(14) 0.0571(14) 0.097(2) -0.0191(13) 0.0176(14) 0.0335(12)
C37 0.0478(12) 0.105(2) 0.0722(17) -0.0357(15) 0.0145(12) 0.0362(14)
C38 0.0738(16) 0.119(2) 0.0531(14) 0.0096(14) 0.0370(13) 0.0478(17)
C39 0.0636(13) 0.0802(16) 0.0463(12) 0.0166(11) 0.0235(10) 0.0437(12)
C40 0.0383(9) 0.0894(16) 0.0451(11) -0.0236(10) -0.0007(8) 0.0367(11)

loop_
_atom_type_symbol
_atom_type_description
_atom_type_scat_dispersion_real
_atom_type_scat_dispersion_imag
_atom_type_scat_source
C C 0.0034 0.0017 'International Tables Vol C Tables 4.2.6.8 and 6.1.1.4'
H H 0.0000 0.0000 'International Tables Vol C Tables 4.2.6.8 and 6.1.1.4'
N N 0.0066 0.0034 'International Tables Vol C Tables 4.2.6.8 and 6.1.1.4'
O O 0.0114 0.0062 'International Tables Vol C Tables 4.2.6.8 and 6.1.1.4'
S S 0.1246 0.1234 'International Tables Vol C Tables 4.2.6.8 and 6.1.1.4'

loop_
_geom_angle_atom_site_label_1
_geom_angle_atom_site_label_2
_geom_angle_atom_site_label_3
_geom_angle
_geom_angle_site_symmetry_1
_geom_angle_site_symmetry_3
_geom_angle_publ_flag
C10 S1 C9 93.90(7) . . ?
C30 S2 C29 92.88(7) . . ?
C10 N1 C20 123.08(13) . . ?
C10 N1 C11 117.71(13) . . ?
C20 N1 C11 118.92(12) . . ?
C10 N2 C14 118.04(13) . . ?
C30 N3 C31 118.45(14) . . ?
C30 N3 C40 122.14(14) . . ?
C31 N3 C40 119.38(14) . . ?
C30 N4 C34 118.40(14) . . ?
C2 C1 C6 119.15(17) . . ?
C2 C1 C7 122.66(16) . . ?
C6 C1 C7 118.16(17) . . ?
C3 C2 C1 120.34(18) . . ?
C2 C3 C4 119.6(2) . . ?
C5 C4 C3 120.47(19) . . ?
C6 C5 C4 120.54(19) . . ?
C5 C6 C1 119.92(19) . . ?
O1 C7 C1 120.60(16) . . ?
O1 C7 C8 119.76(16) . . ?
C1 C7 C8 119.62(16) . . ?
C9 C8 C7 111.05(15) . . ?
C8 C9 C12 115.10(14) . . ?
C8 C9 C11 117.37(14) . . ?
C12 C9 C11 88.87(12) . . ?
C8 C9 S1 111.96(11) . . ?
C12 C9 S1 114.64(13) . . ?
C11 C9 S1 106.87(10) . . ?
N2 C10 N1 123.22(14) . . ?
N2 C10 S1 124.63(11) . . ?
N1 C10 S1 112.10(11) . . ?
O2 C11 N1 110.45(13) . . ?
O2 C11 C13 116.35(13) . . ?
N1 C11 C13 114.87(13) . . ?
O2 C11 C9 114.18(13) . . ?
N1 C11 C9 109.07(11) . . ?
C13 C11 C9 90.42(12) . . ?
C13 C12 C9 90.41(13) . . ?
C11 C13 C12 89.85(12) . . ?
C15 C14 C19 118.97(15) . . ?
C15 C14 N2 119.75(15) . . ?
C19 C14 N2 121.01(15) . . ?
C16 C15 C14 120.19(19) . . ?
C17 C16 C15 120.7(2) . . ?
C18 C17 C16 119.53(17) . . ?
C17 C18 C19 120.62(19) . . ?
C18 C19 C14 120.03(18) . . ?
C22 C21 C26 118.80(17) . . ?
C22 C21 C27 122.52(15) . . ?
C26 C21 C27 118.65(17) . . ?
C21 C22 C23 120.55(18) . . ?
C24 C23 C22 120.1(2) . . ?
C23 C24 C25 120.08(18) . . ?
C24 C25 C26 120.19(19) . . ?
C25 C26 C21 120.27(19) . . ?
O3 C27 C21 121.32(16) . . ?
O3 C27 C28 120.51(16) . . ?
C21 C27 C28 118.14(15) . . ?
C29 C28 C27 113.02(15) . . ?
C28 C29 C32 116.74(15) . . ?
C28 C29 C31 116.44(13) . . ?
C32 C29 C31 88.16(13) . . ?
C28 C29 S2 110.54(12) . . ?
C32 C29 S2 115.12(13) . . ?
C31 C29 S2 108.01(10) . . ?
N4 C30 N3 122.81(15) . . ?
N4 C30 S2 124.68(12) . . ?
N3 C30 S2 112.50(11) . . ?
O4 C31 N3 110.42(14) . . ?
O4 C31 C33 117.09(14) . . ?
N3 C31 C33 113.36(14) . . ?
O4 C31 C29 116.45(12) . . ?
N3 C31 C29 107.79(12) . . ?
C33 C31 C29 90.16(13) . . ?
C33 C32 C29 91.02(14) . . ?
C32 C33 C31 90.24(14) . . ?
C35 C34 C39 119.53(18) . . ?
C35 C34 N4 120.16(18) . . ?
C39 C34 N4 120.03(18) . . ?
C34 C35 C36 119.7(2) . . ?
C37 C36 C35 120.4(2) . . ?
C38 C37 C36 119.6(2) . . ?
C37 C38 C39 120.7(3) . . ?
C38 C39 C34 119.9(2) . . ?

loop_
_geom_bond_atom_site_label_1
_geom_bond_atom_site_label_2
_geom_bond_distance
_geom_bond_site_symmetry_2
_geom_bond_publ_flag
S1 C10 1.7619(16) . ?
S1 C9 1.8125(16) . ?
S2 C30 1.7551(16) . ?
S2 C29 1.8134(16) . ?
O1 C7 1.226(2) . ?
O2 C11 1.3873(19) . ?
O3 C27 1.214(2) . ?
O4 C31 1.3892(19) . ?
N1 C10 1.3523(18) . ?
N1 C20 1.450(2) . ?
N1 C11 1.4555(19) . ?
N2 C10 1.2912(18) . ?
N2 C14 1.4252(18) . ?
N3 C30 1.3502(19) . ?
N3 C31 1.4475(19) . ?
N3 C40 1.456(2) . ?
N4 C30 1.2859(19) . ?
N4 C34 1.419(2) . ?
C1 C2 1.393(3) . ?
C1 C6 1.405(2) . ?
C1 C7 1.484(2) . ?
C2 C3 1.385(3) . ?
C3 C4 1.388(3) . ?
C4 C5 1.375(3) . ?
C5 C6 1.374(3) . ?
C7 C8 1.515(2) . ?
C8 C9 1.507(2) . ?
C9 C12 1.556(2) . ?
C9 C11 1.562(2) . ?
C11 C13 1.542(2) . ?
C12 C13 1.548(3) . ?
C14 C15 1.388(2) . ?
C14 C19 1.389(2) . ?
C15 C16 1.381(3) . ?
C16 C17 1.377(3) . ?
C17 C18 1.370(3) . ?
C18 C19 1.389(2) . ?
C21 C22 1.388(3) . ?
C21 C26 1.395(2) . ?
C21 C27 1.494(2) . ?
C22 C23 1.389(3) . ?
C23 C24 1.373(3) . ?
C24 C25 1.381(3) . ?
C25 C26 1.385(3) . ?
C27 C28 1.515(2) . ?
C28 C29 1.513(2) . ?
C29 C32 1.548(3) . ?
C29 C31 1.561(2) . ?
C31 C33 1.531(2) . ?
C32 C33 1.521(3) . ?
C34 C35 1.373(3) . ?
C34 C39 1.381(3) . ?
C35 C36 1.392(3) . ?
C36 C37 1.370(4) . ?
C37 C38 1.361(4) . ?
C38 C39 1.381(3) . ?
